data_4340834
loop_
_publ_author_name
'Marion, Ronan'
'Sguerra, Fabien'
'Di Meo, Florent'
'Sauvageot, Elodie'
'Lohier, Jean-Fran\,cois'
'Daniellou, Richard'
'Renaud, Jean-Luc'
'Linares, Mathieu'
'Hamel, Matthieu'
'Gaillard, Sylvain'

_publ_section_title
;
 NHC Copper(I) Complexes Bearing Dipyridylamine Ligands: Synthesis,
 Structural, and Photoluminescent Studies.
;
_journal_issue 17
_journal_name_full 'Inorganic chemistry'
_journal_page_first 9181
_journal_page_last 9191
_journal_paper_doi 10.1021/ic501230m
_journal_volume 53
_journal_year 2014
_chemical_formula_moiety 'C41 H50 Cl6 Cu F6 N4 P'
_chemical_formula_sum 'C41 H50 Cl6 Cu F6 N4 P'
_chemical_formula_weight 1020.06
_chemical_name_systematic
;
 (1,3-bis(2,6-di-iso-propylphenyl)imidazol-2-ylidene)
(4,4'-dimethyl-2,2'bipyridine) copper hexafluorophosphate
;
_space_group_IT_number 14
_symmetry_cell_setting monoclinic
_symmetry_space_group_name_Hall '-P 2ybc'
_symmetry_space_group_name_H-M 'P 1 21/c 1'
_atom_sites_solution_hydrogens geom
_atom_sites_solution_primary direct
_atom_sites_solution_secondary difmap
_audit_creation_method SHELXL-97
_cell_angle_alpha 90.00
_cell_angle_beta 101.754(2)
_cell_angle_gamma 90.00
_cell_formula_units_Z 4
_cell_length_a 9.0406(5)
_cell_length_b 35.6567(18)
_cell_length_c 14.9462(7)
_cell_measurement_reflns_used 9735
_cell_measurement_temperature 150(2)
_cell_measurement_theta_max 30.50
_cell_measurement_theta_min 2.28
_cell_volume 4717.0(4)
_computing_cell_refinement 'Bruker SAINT'
_computing_data_collection 'Bruker APEX2'
_computing_data_reduction 'Bruker SAINT'
_computing_molecular_graphics 'Bruker SHELXTL'
_computing_publication_material 'Bruker SHELXTL'
_computing_structure_refinement 'SHELXL-97 (Sheldrick, 2008)'
_computing_structure_solution 'SHELXS-97 (Sheldrick, 2008)'
_diffrn_ambient_temperature 150(2)
_diffrn_measured_fraction_theta_full 0.999
_diffrn_measured_fraction_theta_max 0.999
_diffrn_measurement_device_type 'Bruker APEX-II CCD'
_diffrn_measurement_method '\f and \w scans'
_diffrn_radiation_monochromator graphite
_diffrn_radiation_source 'fine-focus sealed tube'
_diffrn_radiation_type MoK\a
_diffrn_radiation_wavelength 0.71073
_diffrn_reflns_av_R_equivalents 0.0357
_diffrn_reflns_av_sigmaI/netI 0.0242
_diffrn_reflns_limit_h_max 12
_diffrn_reflns_limit_h_min -12
_diffrn_reflns_limit_k_max 33
_diffrn_reflns_limit_k_min -50
_diffrn_reflns_limit_l_max 21
_diffrn_reflns_limit_l_min -21
_diffrn_reflns_number 97907
_diffrn_reflns_theta_full 30.03
_diffrn_reflns_theta_max 30.03
_diffrn_reflns_theta_min 1.50
_exptl_absorpt_coefficient_mu 0.894
_exptl_absorpt_correction_type none
_exptl_crystal_colour yellow
_exptl_crystal_density_diffrn 1.436
_exptl_crystal_density_method 'not measured'
_exptl_crystal_description block
_exptl_crystal_F_000 2096
_exptl_crystal_size_max 0.43
_exptl_crystal_size_mid 0.40
_exptl_crystal_size_min 0.35
_refine_diff_density_max 1.600
_refine_diff_density_min -1.243
_refine_diff_density_rms 0.082
_refine_ls_extinction_method none
_refine_ls_goodness_of_fit_ref 1.029
_refine_ls_hydrogen_treatment constr
_refine_ls_matrix_type full
_refine_ls_number_parameters 542
_refine_ls_number_reflns 13793
_refine_ls_number_restraints 0
_refine_ls_restrained_S_all 1.029
_refine_ls_R_factor_all 0.0646
_refine_ls_R_factor_gt 0.0547
_refine_ls_shift/su_max 0.003
_refine_ls_shift/su_mean 0.000
_refine_ls_structure_factor_coef Fsqd
_refine_ls_weighting_details 'calc w=1/[\s^2^(Fo^2^)+(0.0674P)^2^+6.9540P] where P=(Fo^2^+2Fc^2^)/3'
_refine_ls_weighting_scheme calc
_refine_ls_wR_factor_gt 0.1420
_refine_ls_wR_factor_ref 0.1481
_reflns_number_gt 11724
_reflns_number_total 13793
_reflns_threshold_expression >2sigma(I)
_cod_data_source_file ic501230m_si_005.cif
_cod_data_source_block '[Cu(IPr)(L4)][PF6]'
_cod_depositor_comments
;
The following automatic conversions were performed:

'_symmetry_cell_setting' value 'Monoclinic' changed to 'monoclinic'
according to
/usr/data/users/saulius/crontab/automatic-downloads/rss-feeds/ACS/lib/dictionaries/cif_core.dic
dictionary named 'cif_core.dic' version 2.4.2 from 2011-04-26.

Automatic conversion script
Id: cif_fix_values 2281 2013-09-26 08:29:07Z andrius 

 Adding full bibliography for 4340834--4340841.cif.
;
_cod_original_sg_symbol_H-M 'P2(1)/c  '
_cod_database_code 4340834

loop_
_symmetry_equiv_pos_as_xyz
'x, y, z'
'-x, y+1/2, -z+1/2'
'-x, -y, -z'
'x, -y-1/2, z-1/2'

loop_
_atom_site_label
_atom_site_type_symbol
_atom_site_fract_x
_atom_site_fract_y
_atom_site_fract_z
_atom_site_U_iso_or_equiv
_atom_site_adp_type
_atom_site_occupancy
_atom_site_symmetry_multiplicity
_atom_site_calc_flag
_atom_site_refinement_flags
Cu1 Cu 0.27156(3) 0.116434(7) 0.777217(16) 0.01995(7) Uani 1 1 d .
C6 C 0.5209(2) 0.09645(6) 0.92201(13) 0.0196(4) Uani 1 1 d .
C5 C 0.5006(2) 0.13730(6) 0.93132(13) 0.0191(4) Uani 1 1 d .
C3 C 0.5791(3) 0.19785(7) 0.99480(14) 0.0252(4) Uani 1 1 d .
C1 C 0.3565(3) 0.18913(6) 0.87814(15) 0.0256(4) Uani 1 1 d .
H1 H 0.2704 0.1997 0.8392 0.031 Uiso 1 1 calc R
C8 C 0.6515(3) 0.03829(7) 0.96455(17) 0.0322(5) Uani 1 1 d .
C4 C 0.6009(2) 0.15928(6) 0.99200(14) 0.0231(4) Uani 1 1 d .
H4 H 0.6845 0.1480 1.0317 0.028 Uiso 1 1 calc R
C2 C 0.4525(3) 0.21258(7) 0.93666(15) 0.0272(4) Uani 1 1 d .
H2 H 0.4322 0.2387 0.9372 0.033 Uiso 1 1 calc R
C7 C 0.6331(2) 0.07632(7) 0.97955(15) 0.0266(4) Uani 1 1 d .
H7 H 0.6973 0.0885 1.0292 0.032 Uiso 1 1 calc R
C10 C 0.4419(3) 0.04332(7) 0.83832(17) 0.0315(5) Uani 1 1 d .
H10 H 0.3744 0.0316 0.7893 0.038 Uiso 1 1 calc R
C11 C 0.6910(3) 0.22225(8) 1.05694(18) 0.0367(5) Uani 1 1 d .
H11A H 0.7602 0.2065 1.1001 0.055 Uiso 1 1 calc R
H11B H 0.6371 0.2392 1.0908 0.055 Uiso 1 1 calc R
H11C H 0.7487 0.2370 1.0205 0.055 Uiso 1 1 calc R
C9 C 0.5533(3) 0.02153(7) 0.89196(18) 0.0357(5) Uani 1 1 d .
H9 H 0.5622 -0.0044 0.8792 0.043 Uiso 1 1 calc R
C12 C 0.7754(4) 0.01648(9) 1.0250(2) 0.0518(8) Uani 1 1 d .
H12A H 0.8657 0.0165 0.9982 0.078 Uiso 1 1 calc R
H12B H 0.7420 -0.0094 1.0307 0.078 Uiso 1 1 calc R
H12C H 0.7994 0.0281 1.0857 0.078 Uiso 1 1 calc R
N4 N 0.03303(18) 0.14264(5) 0.62571(11) 0.0170(3) Uani 1 1 d .
N1 N 0.37940(19) 0.15204(5) 0.87388(11) 0.0208(3) Uani 1 1 d .
N3 N 0.11072(19) 0.08768(5) 0.60202(11) 0.0195(3) Uani 1 1 d .
N2 N 0.4252(2) 0.07988(5) 0.85224(12) 0.0231(3) Uani 1 1 d .
C13 C 0.1304(2) 0.11554(5) 0.66562(13) 0.0170(3) Uani 1 1 d .
C16 C 0.1841(2) 0.05167(6) 0.61480(14) 0.0211(4) Uani 1 1 d .
C33 C -0.0755(2) 0.18024(6) 0.73328(14) 0.0232(4) Uani 1 1 d .
C29 C 0.0840(2) 0.20983(6) 0.63888(14) 0.0227(4) Uani 1 1 d .
C28 C 0.0141(2) 0.17834(6) 0.66710(13) 0.0182(3) Uani 1 1 d .
C15 C -0.0442(2) 0.13187(6) 0.53989(13) 0.0230(4) Uani 1 1 d .
H15 H -0.1176 0.1462 0.4995 0.028 Uiso 1 1 calc R
C37 C -0.1571(3) 0.14637(7) 0.76083(17) 0.0311(5) Uani 1 1 d .
H37 H -0.1398 0.1248 0.7214 0.037 Uiso 1 1 calc R
C25 C 0.4070(3) 0.08003(7) 0.55629(17) 0.0290(5) Uani 1 1 d .
H25 H 0.3748 0.1037 0.5828 0.035 Uiso 1 1 calc R
C21 C 0.3263(2) 0.04738(6) 0.59172(15) 0.0250(4) Uani 1 1 d .
C19 C 0.3176(3) -0.01803(7) 0.63474(18) 0.0336(5) Uani 1 1 d .
H19 H 0.3634 -0.0421 0.6410 0.040 Uiso 1 1 calc R
C22 C -0.0413(2) 0.02823(7) 0.67791(17) 0.0294(5) Uani 1 1 d .
H22 H -0.0875 0.0516 0.6475 0.035 Uiso 1 1 calc R
C14 C 0.0045(2) 0.09722(6) 0.52465(14) 0.0245(4) Uani 1 1 d .
H14 H -0.0276 0.0823 0.4716 0.029 Uiso 1 1 calc R
C18 C 0.1787(3) -0.01283(6) 0.65850(17) 0.0303(5) Uani 1 1 d .
H18 H 0.1306 -0.0333 0.6815 0.036 Uiso 1 1 calc R
C17 C 0.1084(2) 0.02236(6) 0.64899(15) 0.0251(4) Uani 1 1 d .
C34 C 0.1789(3) 0.20764(7) 0.56635(17) 0.0320(5) Uani 1 1 d .
H34 H 0.1793 0.1811 0.5450 0.038 Uiso 1 1 calc R
C30 C 0.0641(3) 0.24412(6) 0.68003(16) 0.0287(4) Uani 1 1 d .
H30 H 0.1103 0.2660 0.6620 0.034 Uiso 1 1 calc R
C20 C 0.3905(3) 0.01160(7) 0.60196(18) 0.0308(5) Uani 1 1 d .
H20 H 0.4858 0.0075 0.5862 0.037 Uiso 1 1 calc R
C32 C -0.0895(3) 0.21518(7) 0.77267(16) 0.0314(5) Uani 1 1 d .
H32 H -0.1474 0.2173 0.8188 0.038 Uiso 1 1 calc R
C38 C -0.3284(3) 0.15370(9) 0.7444(2) 0.0408(6) Uani 1 1 d .
H38A H -0.3481 0.1748 0.7824 0.061 Uiso 1 1 calc R
H38B H -0.3798 0.1313 0.7606 0.061 Uiso 1 1 calc R
H38C H -0.3664 0.1597 0.6799 0.061 Uiso 1 1 calc R
C26 C 0.5791(3) 0.07717(8) 0.5848(2) 0.0397(6) Uani 1 1 d .
H26A H 0.6076 0.0735 0.6510 0.060 Uiso 1 1 calc R
H26B H 0.6251 0.1003 0.5680 0.060 Uiso 1 1 calc R
H26C H 0.6147 0.0559 0.5535 0.060 Uiso 1 1 calc R
C31 C -0.0215(3) 0.24673(7) 0.74641(16) 0.0323(5) Uani 1 1 d .
H31 H -0.0335 0.2703 0.7739 0.039 Uiso 1 1 calc R
C40 C 0.5192(4) 0.18184(9) 0.3347(2) 0.0485(7) Uani 1 1 d .
H40 H 0.5546 0.1598 0.3033 0.058 Uiso 1 1 calc R
C39 C -0.0937(4) 0.13578(10) 0.8602(2) 0.0465(7) Uani 1 1 d .
H39A H 0.0144 0.1303 0.8680 0.070 Uiso 1 1 calc R
H39B H -0.1466 0.1136 0.8763 0.070 Uiso 1 1 calc R
H39C H -0.1081 0.1567 0.9001 0.070 Uiso 1 1 calc R
C23 C -0.0173(3) 0.03432(10) 0.7810(2) 0.0471(7) Uani 1 1 d .
H23A H 0.0259 0.0116 0.8128 0.071 Uiso 1 1 calc R
H23B H -0.1144 0.0399 0.7975 0.071 Uiso 1 1 calc R
H23C H 0.0520 0.0554 0.7987 0.071 Uiso 1 1 calc R
C36 C 0.1126(4) 0.23216(10) 0.48482(19) 0.0460(7) Uani 1 1 d .
H36A H 0.0078 0.2246 0.4605 0.069 Uiso 1 1 calc R
H36B H 0.1721 0.2292 0.4373 0.069 Uiso 1 1 calc R
H36C H 0.1150 0.2585 0.5041 0.069 Uiso 1 1 calc R
C35 C 0.3423(3) 0.21932(13) 0.6067(3) 0.0629(11) Uani 1 1 d .
H35A H 0.3450 0.2460 0.6228 0.094 Uiso 1 1 calc R
H35B H 0.4052 0.2150 0.5615 0.094 Uiso 1 1 calc R
H35C H 0.3810 0.2044 0.6617 0.094 Uiso 1 1 calc R
C24 C -0.1513(3) -0.00363(9) 0.6476(3) 0.0533(8) Uani 1 1 d .
H24A H -0.1684 -0.0063 0.5810 0.080 Uiso 1 1 calc R
H24B H -0.2474 0.0018 0.6657 0.080 Uiso 1 1 calc R
H24C H -0.1093 -0.0270 0.6766 0.080 Uiso 1 1 calc R
C41 C 0.2356(4) 0.10945(11) 0.1340(3) 0.0548(9) Uani 1 1 d .
H41 H 0.1771 0.1126 0.1836 0.066 Uiso 1 1 calc R
C27 C 0.3624(3) 0.08295(9) 0.4527(2) 0.0417(6) Uani 1 1 d .
H27A H 0.3885 0.0596 0.4251 0.063 Uiso 1 1 calc R
H27B H 0.4166 0.1039 0.4316 0.063 Uiso 1 1 calc R
H27C H 0.2533 0.0873 0.4347 0.063 Uiso 1 1 calc R
Cl1 Cl 0.59926(10) 0.17942(3) 0.45198(6) 0.0583(2) Uani 1 1 d .
Cl3 Cl 0.32192(11) 0.17954(4) 0.32105(7) 0.0783(3) Uani 1 1 d .
Cl6 Cl 0.24363(16) 0.15333(4) 0.07807(8) 0.0818(3) Uani 1 1 d .
Cl5 Cl 0.41877(12) 0.09424(4) 0.18210(10) 0.0880(4) Uani 1 1 d .
Cl2 Cl 0.5776(2) 0.22282(3) 0.28905(11) 0.1092(6) Uani 1 1 d .
Cl4 Cl 0.14159(18) 0.07789(4) 0.05317(14) 0.1231(7) Uani 1 1 d .
F4 F 0.7211(2) 0.14898(6) 0.21127(12) 0.0526(5) Uani 1 1 d .
F2 F 1.0156(2) 0.10243(7) 0.29729(15) 0.0624(6) Uani 1 1 d .
F5 F 0.7887(2) 0.10987(5) 0.33226(12) 0.0473(4) Uani 1 1 d .
F6 F 0.9480(3) 0.14283(9) 0.17900(19) 0.1004(12) Uani 1 1 d .
F3 F 0.9262(3) 0.16017(6) 0.32083(18) 0.0796(8) Uani 1 1 d .
F1 F 0.8060(4) 0.09130(7) 0.19262(15) 0.0867(9) Uani 1 1 d .
P1 P 0.86928(7) 0.126062(19) 0.25505(4) 0.03030(13) Uani 1 1 d .

loop_
_atom_site_aniso_label
_atom_site_aniso_U_11
_atom_site_aniso_U_22
_atom_site_aniso_U_33
_atom_site_aniso_U_23
_atom_site_aniso_U_13
_atom_site_aniso_U_12
Cu1 0.01754(12) 0.02416(14) 0.01592(11) 0.00038(9) -0.00187(8) 0.00177(9)
C6 0.0183(8) 0.0238(10) 0.0159(8) 0.0014(7) 0.0019(6) 0.0030(7)
C5 0.0187(8) 0.0233(10) 0.0151(8) -0.0001(7) 0.0029(6) 0.0014(7)
C3 0.0279(10) 0.0272(11) 0.0205(9) -0.0043(8) 0.0047(8) -0.0031(8)
C1 0.0268(10) 0.0250(11) 0.0234(9) -0.0004(8) 0.0010(8) 0.0061(8)
C8 0.0309(11) 0.0290(12) 0.0318(11) 0.0040(9) -0.0048(9) 0.0090(9)
C4 0.0225(9) 0.0281(11) 0.0173(8) -0.0002(7) 0.0008(7) 0.0001(8)
C2 0.0313(11) 0.0231(11) 0.0266(10) -0.0030(8) 0.0046(8) 0.0026(8)
C7 0.0238(9) 0.0291(12) 0.0231(10) 0.0004(8) -0.0044(8) 0.0046(8)
C10 0.0343(11) 0.0236(11) 0.0304(11) -0.0012(9) -0.0081(9) 0.0025(9)
C11 0.0387(13) 0.0313(13) 0.0357(13) -0.0070(10) -0.0026(10) -0.0071(10)
C9 0.0395(13) 0.0226(12) 0.0387(13) 0.0000(9) -0.0070(10) 0.0070(9)
C12 0.0478(16) 0.0361(16) 0.0581(18) 0.0038(13) -0.0206(14) 0.0168(12)
N4 0.0176(7) 0.0170(8) 0.0157(7) 0.0006(6) 0.0014(5) 0.0038(6)
N1 0.0203(8) 0.0226(9) 0.0180(7) -0.0012(6) 0.0006(6) 0.0031(6)
N3 0.0200(7) 0.0166(8) 0.0192(7) -0.0010(6) -0.0024(6) 0.0037(6)
N2 0.0232(8) 0.0222(9) 0.0207(8) 0.0002(6) -0.0035(6) 0.0025(6)
C13 0.0149(7) 0.0166(9) 0.0187(8) 0.0009(6) 0.0017(6) 0.0019(6)
C16 0.0221(9) 0.0153(9) 0.0224(9) -0.0031(7) -0.0036(7) 0.0042(7)
C33 0.0224(9) 0.0273(11) 0.0207(9) 0.0007(7) 0.0062(7) 0.0058(8)
C29 0.0255(9) 0.0203(10) 0.0222(9) 0.0015(7) 0.0045(7) 0.0038(7)
C28 0.0189(8) 0.0183(9) 0.0167(8) 0.0005(6) 0.0021(6) 0.0056(7)
C15 0.0237(9) 0.0253(11) 0.0168(8) 0.0005(7) -0.0036(7) 0.0054(8)
C37 0.0298(11) 0.0344(13) 0.0329(11) 0.0034(9) 0.0156(9) 0.0023(9)
C25 0.0249(10) 0.0209(11) 0.0412(12) -0.0032(9) 0.0068(9) 0.0017(8)
C21 0.0243(9) 0.0198(10) 0.0287(10) -0.0042(8) 0.0003(8) 0.0035(7)
C19 0.0351(12) 0.0194(11) 0.0424(13) -0.0018(9) -0.0010(10) 0.0079(9)
C22 0.0213(9) 0.0260(11) 0.0381(12) 0.0065(9) -0.0002(8) 0.0013(8)
C14 0.0257(10) 0.0245(11) 0.0191(9) -0.0026(7) -0.0052(7) 0.0053(8)
C18 0.0306(11) 0.0185(11) 0.0378(12) 0.0007(9) -0.0023(9) 0.0011(8)
C17 0.0235(9) 0.0199(10) 0.0276(10) -0.0004(8) -0.0045(8) 0.0006(7)
C34 0.0398(12) 0.0259(12) 0.0351(12) 0.0058(9) 0.0189(10) 0.0015(9)
C30 0.0357(11) 0.0191(10) 0.0297(11) 0.0003(8) 0.0029(9) 0.0020(8)
C20 0.0285(11) 0.0231(11) 0.0395(12) -0.0044(9) 0.0039(9) 0.0071(8)
C32 0.0356(12) 0.0347(13) 0.0252(10) -0.0042(9) 0.0094(9) 0.0108(10)
C38 0.0279(11) 0.0568(18) 0.0416(14) -0.0009(12) 0.0163(10) -0.0004(11)
C26 0.0267(11) 0.0382(15) 0.0521(16) -0.0032(12) 0.0031(11) -0.0031(10)
C31 0.0408(13) 0.0254(12) 0.0283(11) -0.0069(9) 0.0012(9) 0.0104(9)
C40 0.0587(18) 0.0405(16) 0.0504(17) 0.0015(13) 0.0211(14) 0.0194(14)
C39 0.0441(15) 0.0581(19) 0.0400(14) 0.0195(13) 0.0149(12) 0.0038(13)
C23 0.0353(13) 0.067(2) 0.0391(14) 0.0063(13) 0.0076(11) 0.0026(13)
C36 0.0480(16) 0.063(2) 0.0284(12) 0.0109(12) 0.0117(11) 0.0024(14)
C35 0.0316(14) 0.105(3) 0.0548(19) 0.027(2) 0.0148(13) 0.0102(17)
C24 0.0287(13) 0.0386(16) 0.085(2) -0.0032(15) -0.0069(14) -0.0071(11)
C41 0.0374(15) 0.068(2) 0.062(2) -0.0250(17) 0.0164(14) -0.0047(14)
C27 0.0379(13) 0.0397(15) 0.0448(15) 0.0097(12) 0.0023(11) -0.0061(11)
Cl1 0.0491(4) 0.0590(5) 0.0624(5) -0.0025(4) 0.0011(4) 0.0171(4)
Cl3 0.0537(5) 0.1080(9) 0.0659(6) -0.0217(6) -0.0052(4) 0.0361(5)
Cl6 0.1034(9) 0.0883(8) 0.0673(6) 0.0009(5) 0.0497(6) -0.0105(6)
Cl5 0.0497(5) 0.1058(10) 0.1036(9) -0.0360(7) 0.0042(5) 0.0196(5)
Cl2 0.1977(16) 0.0460(6) 0.1169(10) 0.0208(6) 0.1095(11) 0.0291(7)
Cl4 0.0971(10) 0.0896(10) 0.1592(15) -0.0666(10) -0.0288(10) 0.0031(8)
F4 0.0456(9) 0.0690(13) 0.0442(9) 0.0221(9) 0.0112(8) 0.0312(9)
F2 0.0425(10) 0.0804(15) 0.0626(12) 0.0292(11) 0.0068(9) 0.0299(10)
F5 0.0519(10) 0.0531(11) 0.0378(9) 0.0149(7) 0.0114(7) -0.0003(8)
F6 0.0741(15) 0.148(3) 0.0986(19) 0.0847(19) 0.0628(15) 0.0569(17)
F3 0.1046(19) 0.0372(11) 0.0837(16) 0.0010(10) -0.0122(14) -0.0208(11)
F1 0.133(2) 0.0669(15) 0.0432(11) -0.0256(10) -0.0226(13) 0.0284(15)
P1 0.0307(3) 0.0341(3) 0.0256(3) 0.0083(2) 0.0045(2) 0.0096(2)

loop_
_atom_type_symbol
_atom_type_description
_atom_type_scat_dispersion_real
_atom_type_scat_dispersion_imag
_atom_type_scat_source
C C 0.0033 0.0016 'International Tables Vol C Tables 4.2.6.8 and 6.1.1.4'
H H 0.0000 0.0000 'International Tables Vol C Tables 4.2.6.8 and 6.1.1.4'
N N 0.0061 0.0033 'International Tables Vol C Tables 4.2.6.8 and 6.1.1.4'
F F 0.0171 0.0103 'International Tables Vol C Tables 4.2.6.8 and 6.1.1.4'
P P 0.1023 0.0942 'International Tables Vol C Tables 4.2.6.8 and 6.1.1.4'
Cu Cu 0.3201 1.2651 'International Tables Vol C Tables 4.2.6.8 and 6.1.1.4'
Cl Cl 0.1484 0.1585 'International Tables Vol C Tables 4.2.6.8 and 6.1.1.4'

loop_
_geom_angle_atom_site_label_1
_geom_angle_atom_site_label_2
_geom_angle_atom_site_label_3
_geom_angle
C13 Cu1 N1 141.82(8)
C13 Cu1 N2 136.98(8)
N1 Cu1 N2 80.49(7)
N2 C6 C7 121.7(2)
N2 C6 C5 115.57(17)
C7 C6 C5 122.71(18)
N1 C5 C4 122.18(19)
N1 C5 C6 115.05(17)
C4 C5 C6 122.74(18)
C4 C3 C2 117.2(2)
C4 C3 C11 120.6(2)
C2 C3 C11 122.1(2)
N1 C1 C2 122.9(2)
N1 C1 H1 118.5
C2 C1 H1 118.5
C7 C8 C9 117.9(2)
C7 C8 C12 120.4(2)
C9 C8 C12 121.7(2)
C5 C4 C3 120.05(19)
C5 C4 H4 120.0
C3 C4 H4 120.0
C1 C2 C3 119.9(2)
C1 C2 H2 120.1
C3 C2 H2 120.1
C6 C7 C8 120.1(2)
C6 C7 H7 120.0
C8 C7 H7 120.0
N2 C10 C9 123.3(2)
N2 C10 H10 118.4
C9 C10 H10 118.4
C3 C11 H11A 109.5
C3 C11 H11B 109.5
H11A C11 H11B 109.5
C3 C11 H11C 109.5
H11A C11 H11C 109.5
H11B C11 H11C 109.5
C8 C9 C10 118.9(2)
C8 C9 H9 120.6
C10 C9 H9 120.6
C8 C12 H12A 109.5
C8 C12 H12B 109.5
H12A C12 H12B 109.5
C8 C12 H12C 109.5
H12A C12 H12C 109.5
H12B C12 H12C 109.5
C13 N4 C15 111.63(17)
C13 N4 C28 124.20(16)
C15 N4 C28 124.16(16)
C1 N1 C5 117.73(18)
C1 N1 Cu1 126.65(14)
C5 N1 Cu1 114.87(14)
C13 N3 C14 111.91(16)
C13 N3 C16 124.53(16)
C14 N3 C16 123.47(17)
C10 N2 C6 118.26(18)
C10 N2 Cu1 128.20(15)
C6 N2 Cu1 113.51(14)
N4 C13 N3 103.36(16)
N4 C13 Cu1 129.63(15)
N3 C13 Cu1 126.85(14)
C17 C16 C21 123.19(19)
C17 C16 N3 117.84(18)
C21 C16 N3 118.97(19)
C32 C33 C28 117.1(2)
C32 C33 C37 120.4(2)
C28 C33 C37 122.4(2)
C28 C29 C30 117.7(2)
C28 C29 C34 122.13(19)
C30 C29 C34 120.2(2)
C29 C28 C33 122.45(19)
C29 C28 N4 118.74(17)
C33 C28 N4 118.79(18)
C14 C15 N4 106.91(17)
C14 C15 H15 126.5
N4 C15 H15 126.5
C33 C37 C39 110.7(2)
C33 C37 C38 110.5(2)
C39 C37 C38 111.3(2)
C33 C37 H37 108.0
C39 C37 H37 108.0
C38 C37 H37 108.0
C27 C25 C21 111.1(2)
C27 C25 C26 109.3(2)
C21 C25 C26 112.6(2)
C27 C25 H25 107.9
C21 C25 H25 107.9
C26 C25 H25 107.9
C20 C21 C16 116.9(2)
C20 C21 C25 121.2(2)
C16 C21 C25 121.89(19)
C18 C19 C20 120.6(2)
C18 C19 H19 119.7
C20 C19 H19 119.7
C17 C22 C24 112.4(2)
C17 C22 C23 110.8(2)
C24 C22 C23 110.9(3)
C17 C22 H22 107.5
C24 C22 H22 107.5
C23 C22 H22 107.5
C15 C14 N3 106.18(17)
C15 C14 H14 126.9
N3 C14 H14 126.9
C19 C18 C17 120.7(2)
C19 C18 H18 119.7
C17 C18 H18 119.7
C18 C17 C16 117.4(2)
C18 C17 C22 120.5(2)
C16 C17 C22 122.10(19)
C29 C34 C36 110.8(2)
C29 C34 C35 110.2(2)
C36 C34 C35 110.5(2)
C29 C34 H34 108.4
C36 C34 H34 108.4
C35 C34 H34 108.4
C31 C30 C29 121.1(2)
C31 C30 H30 119.4
C29 C30 H30 119.4
C19 C20 C21 121.2(2)
C19 C20 H20 119.4
C21 C20 H20 119.4
C31 C32 C33 121.7(2)
C31 C32 H32 119.1
C33 C32 H32 119.1
C37 C38 H38A 109.5
C37 C38 H38B 109.5
H38A C38 H38B 109.5
C37 C38 H38C 109.5
H38A C38 H38C 109.5
H38B C38 H38C 109.5
C25 C26 H26A 109.5
C25 C26 H26B 109.5
H26A C26 H26B 109.5
C25 C26 H26C 109.5
H26A C26 H26C 109.5
H26B C26 H26C 109.5
C32 C31 C30 119.9(2)
C32 C31 H31 120.1
C30 C31 H31 120.1
Cl2 C40 Cl3 112.11(18)
Cl2 C40 Cl1 109.6(2)
Cl3 C40 Cl1 108.41(17)
Cl2 C40 H40 108.9
Cl3 C40 H40 108.9
Cl1 C40 H40 108.9
C37 C39 H39A 109.5
C37 C39 H39B 109.5
H39A C39 H39B 109.5
C37 C39 H39C 109.5
H39A C39 H39C 109.5
H39B C39 H39C 109.5
C22 C23 H23A 109.5
C22 C23 H23B 109.5
H23A C23 H23B 109.5
C22 C23 H23C 109.5
H23A C23 H23C 109.5
H23B C23 H23C 109.5
C34 C36 H36A 109.5
C34 C36 H36B 109.5
H36A C36 H36B 109.5
C34 C36 H36C 109.5
H36A C36 H36C 109.5
H36B C36 H36C 109.5
C34 C35 H35A 109.5
C34 C35 H35B 109.5
H35A C35 H35B 109.5
C34 C35 H35C 109.5
H35A C35 H35C 109.5
H35B C35 H35C 109.5
C22 C24 H24A 109.5
C22 C24 H24B 109.5
H24A C24 H24B 109.5
C22 C24 H24C 109.5
H24A C24 H24C 109.5
H24B C24 H24C 109.5
Cl4 C41 Cl5 111.8(2)
Cl4 C41 Cl6 107.6(2)
Cl5 C41 Cl6 109.79(19)
Cl4 C41 H41 109.2
Cl5 C41 H41 109.2
Cl6 C41 H41 109.2
C25 C27 H27A 109.5
C25 C27 H27B 109.5
H27A C27 H27B 109.5
C25 C27 H27C 109.5
H27A C27 H27C 109.5
H27B C27 H27C 109.5
F6 P1 F3 91.10(18)
F6 P1 F1 91.95(19)
F3 P1 F1 176.84(17)
F6 P1 F2 91.50(12)
F3 P1 F2 91.25(14)
F1 P1 F2 89.48(14)
F6 P1 F4 88.54(11)
F3 P1 F4 90.03(13)
F1 P1 F4 89.24(13)
F2 P1 F4 178.72(14)
F6 P1 F5 178.94(14)
F3 P1 F5 88.11(13)
F1 P1 F5 88.83(14)
F2 P1 F5 89.24(11)
F4 P1 F5 90.75(10)

loop_
_geom_bond_atom_site_label_1
_geom_bond_atom_site_label_2
_geom_bond_distance
Cu1 C13 1.8825(19)
Cu1 N1 2.0187(18)
Cu1 N2 2.0616(17)
C6 N2 1.348(3)
C6 C7 1.388(3)
C6 C5 1.478(3)
C5 N1 1.353(2)
C5 C4 1.387(3)
C3 C4 1.391(3)
C3 C2 1.391(3)
C3 C11 1.503(3)
C1 N1 1.342(3)
C1 C2 1.381(3)
C1 H1 0.9500
C8 C7 1.390(3)
C8 C9 1.389(3)
C8 C12 1.505(3)
C4 H4 0.9500
C2 H2 0.9500
C7 H7 0.9500
C10 N2 1.334(3)
C10 C9 1.390(3)
C10 H10 0.9500
C11 H11A 0.9800
C11 H11B 0.9800
C11 H11C 0.9800
C9 H9 0.9500
C12 H12A 0.9800
C12 H12B 0.9800
C12 H12C 0.9800
N4 C13 1.360(2)
N4 C15 1.384(2)
N4 C28 1.441(3)
N3 C13 1.361(2)
N3 C14 1.387(2)
N3 C16 1.440(3)
C16 C17 1.402(3)
C16 C21 1.405(3)
C33 C32 1.394(3)
C33 C28 1.403(3)
C33 C37 1.516(3)
C29 C28 1.395(3)
C29 C30 1.396(3)
C29 C34 1.515(3)
C15 C14 1.346(3)
C15 H15 0.9500
C37 C39 1.527(4)
C37 C38 1.540(3)
C37 H37 1.0000
C25 C27 1.522(4)
C25 C21 1.525(3)
C25 C26 1.531(3)
C25 H25 1.0000
C21 C20 1.397(3)
C19 C18 1.386(4)
C19 C20 1.386(4)
C19 H19 0.9500
C22 C17 1.517(3)
C22 C24 1.517(4)
C22 C23 1.527(4)
C22 H22 1.0000
C14 H14 0.9500
C18 C17 1.400(3)
C18 H18 0.9500
C34 C36 1.520(4)
C34 C35 1.536(4)
C34 H34 1.0000
C30 C31 1.380(4)
C30 H30 0.9500
C20 H20 0.9500
C32 C31 1.377(4)
C32 H32 0.9500
C38 H38A 0.9800
C38 H38B 0.9800
C38 H38C 0.9800
C26 H26A 0.9800
C26 H26B 0.9800
C26 H26C 0.9800
C31 H31 0.9500
C40 Cl2 1.740(4)
C40 Cl3 1.755(4)
C40 Cl1 1.757(3)
C40 H40 1.0000
C39 H39A 0.9800
C39 H39B 0.9800
C39 H39C 0.9800
C23 H23A 0.9800
C23 H23B 0.9800
C23 H23C 0.9800
C36 H36A 0.9800
C36 H36B 0.9800
C36 H36C 0.9800
C35 H35A 0.9800
C35 H35B 0.9800
C35 H35C 0.9800
C24 H24A 0.9800
C24 H24B 0.9800
C24 H24C 0.9800
C41 Cl4 1.741(4)
C41 Cl5 1.752(4)
C41 Cl6 1.782(4)
C41 H41 1.0000
C27 H27A 0.9800
C27 H27B 0.9800
C27 H27C 0.9800
F4 P1 1.5917(17)
F2 P1 1.5868(18)
F5 P1 1.5933(18)
F6 P1 1.576(2)
F3 P1 1.582(2)
F1 P1 1.586(2)
